data_2015762
loop_
_publ_author_name
'Costa, Marilia S.'
'Boechat, Nubia'
'Wardell, Solange M. S. V.'
'Ferreira, Vitor F.'
'Low, John N.'
'Glidewell, Christopher'

_publ_section_title
;
 Three ethyl 5-amino-1-aryl-1<i>H</i>-imidazole-4-carboxylates:
 hydrogen-bonded supramolecular structures in one, two and three
 dimensions
;
_journal_coeditor_code SK3077
_journal_issue 1
_journal_name_full 'Acta Crystallographica Section C'
_journal_page_first o33
_journal_page_last o37
_journal_paper_doi 10.1107/S0108270106048402
_journal_volume 63
_journal_year 2007
_chemical_formula_iupac 'C12 H11 F2 N3 O2'
_chemical_formula_moiety 'C12 H11 F2 N3 O2'
_chemical_formula_sum 'C12 H11 F2 N3 O2'
_chemical_formula_weight 267.24
_chemical_name_systematic
;
ethyl 5-amino-1-(2,6-difluorophenyl)-1H-imidazole-4-carboxylate
;
_space_group_IT_number 9
_symmetry_cell_setting monoclinic
_symmetry_space_group_name_Hall 'C -2yc'
_symmetry_space_group_name_H-M 'C 1 c 1'
_atom_sites_solution_hydrogens geom
_atom_sites_solution_primary direct
_atom_sites_solution_secondary difmap
_cell_angle_alpha 90.00
_cell_angle_beta 98.810(4)
_cell_angle_gamma 90.00
_cell_formula_units_Z 4
_cell_length_a 7.9045(4)
_cell_length_b 12.9950(7)
_cell_length_c 11.7737(5)
_cell_measurement_reflns_used 1362
_cell_measurement_temperature 120(2)
_cell_measurement_theta_max 27.44
_cell_measurement_theta_min 3.04
_cell_volume 1195.11(10)
_computing_cell_refinement 'DENZO (Otwinowski & Minor, 1997) and COLLECT'
_computing_data_collection 'COLLECT (Hooft, 1999)'
_computing_data_reduction 'DENZO and COLLECT'
_computing_molecular_graphics 'PLATON (Spek, 2003)'
_computing_publication_material 'SHELXL97 and PRPKAPPA (Ferguson, 1999)'
_computing_structure_refinement 'OSCAIL and SHELXL97 (Sheldrick, 1997)'
_computing_structure_solution 'OSCAIL (McArdle, 2003) and SHELXS97 (Sheldrick, 1997)'
_diffrn_ambient_temperature 120(2)
_diffrn_detector_area_resol_mean 9.091
_diffrn_measured_fraction_theta_full 0.997
_diffrn_measured_fraction_theta_max 0.997
_diffrn_measurement_device_type 'Bruker--Nonius KappaCCD'
_diffrn_measurement_method '\f and \w scans'
_diffrn_radiation_monochromator graphite
_diffrn_radiation_source 'Bruker--Nonius FR591 rotating anode'
_diffrn_radiation_type 'Mo K\a'
_diffrn_radiation_wavelength 0.71073
_diffrn_reflns_av_R_equivalents 0.0525
_diffrn_reflns_av_sigmaI/netI 0.0360
_diffrn_reflns_limit_h_max 10
_diffrn_reflns_limit_h_min -10
_diffrn_reflns_limit_k_max 16
_diffrn_reflns_limit_k_min -16
_diffrn_reflns_limit_l_max 15
_diffrn_reflns_limit_l_min -14
_diffrn_reflns_number 8086
_diffrn_reflns_theta_full 27.44
_diffrn_reflns_theta_max 27.44
_diffrn_reflns_theta_min 3.04
_diffrn_standards_decay_% 0
_exptl_absorpt_coefficient_mu 0.124
_exptl_absorpt_correction_T_max 0.985
_exptl_absorpt_correction_T_min 0.966
_exptl_absorpt_correction_type multi-scan
_exptl_absorpt_process_details '(SADABS; Sheldrick, 2003)'
_exptl_crystal_colour colourless
_exptl_crystal_density_diffrn 1.485
_exptl_crystal_density_method 'not measured'
_exptl_crystal_description block
_exptl_crystal_F_000 552
_exptl_crystal_size_max 0.35
_exptl_crystal_size_mid 0.17
_exptl_crystal_size_min 0.12
_refine_diff_density_max 0.170
_refine_diff_density_min -0.232
_refine_ls_extinction_method none
_refine_ls_goodness_of_fit_ref 1.073
_refine_ls_hydrogen_treatment constr
_refine_ls_matrix_type full
_refine_ls_number_parameters 172
_refine_ls_number_reflns 1362
_refine_ls_number_restraints 2
_refine_ls_restrained_S_all 1.073
_refine_ls_R_factor_all 0.0455
_refine_ls_R_factor_gt 0.0343
_refine_ls_shift/su_max 0.000
_refine_ls_shift/su_mean 0.000
_refine_ls_structure_factor_coef Fsqd
_refine_ls_weighting_details 'w=1/[\s^2^(Fo^2^)+(0.0438P)^2^+0.2764P] where P=(Fo^2^+2Fc^2^)/3'
_refine_ls_weighting_scheme calc
_refine_ls_wR_factor_gt 0.0745
_refine_ls_wR_factor_ref 0.0802
_reflns_number_gt 1175
_reflns_number_total 1362
_reflns_threshold_expression I>2\s(I)
_cod_data_source_file sk3077.cif
_cod_data_source_block III
_cod_original_sg_symbol_H-M 'C c'
_cod_database_code 2015762
_cod_database_fobs_code 2015762

loop_
_symmetry_equiv_pos_as_xyz
'x, y, z'
'x, -y, z+1/2'
'x+1/2, y+1/2, z'
'x+1/2, -y+1/2, z+1/2'

loop_
_atom_site_type_symbol
_atom_site_label
_atom_site_fract_x
_atom_site_fract_y
_atom_site_fract_z
_atom_site_U_iso_or_equiv
_atom_site_adp_type
_atom_site_calc_flag
_atom_site_refinement_flags
_atom_site_occupancy
N N1 0.7418(2) 0.44928(15) 0.32789(17) 0.0180(4) Uani d . 1
C C11 0.8301(3) 0.41351(19) 0.4350(2) 0.0192(5) Uani d . 1
C C12 0.8023(3) 0.3162(2) 0.4754(2) 0.0245(6) Uani d . 1
F F12 0.6923(2) 0.25366(11) 0.40811(15) 0.0325(4) Uani d . 1
C C13 0.8811(4) 0.2800(2) 0.5803(2) 0.0353(7) Uani d . 1
C C14 0.9920(4) 0.3445(3) 0.6480(2) 0.0408(8) Uani d . 1
C C15 1.0281(4) 0.4427(3) 0.6105(3) 0.0398(8) Uani d . 1
C C16 0.9482(3) 0.4742(2) 0.5039(2) 0.0275(6) Uani d . 1
F F16 0.9841(2) 0.56769(12) 0.46446(16) 0.0401(5) Uani d . 1
C C2 0.7396(3) 0.40146(17) 0.2217(2) 0.0197(5) Uani d . 1
N N3 0.6457(3) 0.45155(14) 0.13983(16) 0.0192(4) Uani d . 1
C C4 0.5808(3) 0.53617(18) 0.19226(19) 0.0169(5) Uani d . 1
C C41 0.4727(3) 0.61539(19) 0.1344(2) 0.0188(5) Uani d . 1
O O41 0.4240(2) 0.68972(12) 0.18471(15) 0.0251(4) Uani d . 1
O O42 0.4313(2) 0.59990(12) 0.02070(14) 0.0210(4) Uani d . 1
C C42 0.3235(3) 0.67827(19) -0.0419(2) 0.0226(5) Uani d . 1
C C43 0.2717(4) 0.6361(2) -0.1621(2) 0.0319(6) Uani d . 1
C C5 0.6379(3) 0.53487(17) 0.3093(2) 0.0179(5) Uani d . 1
N N5 0.6083(3) 0.60006(16) 0.39356(17) 0.0211(4) Uani d . 1
H H13 0.8595 0.2124 0.6051 0.042 Uiso calc R 1
H H14 1.0448 0.3217 0.7216 0.049 Uiso calc R 1
H H15 1.1058 0.4867 0.6572 0.048 Uiso calc R 1
H H2 0.7994 0.3398 0.2106 0.024 Uiso calc R 1
H H42A 0.3875 0.7435 -0.0442 0.027 Uiso calc R 1
H H42B 0.2212 0.6913 -0.0049 0.027 Uiso calc R 1
H H43A 0.1979 0.6861 -0.2084 0.038 Uiso calc R 1
H H43B 0.2093 0.5714 -0.1582 0.038 Uiso calc R 1
H H43C 0.3743 0.6237 -0.1974 0.038 Uiso calc R 1
H H5A 0.5278 0.6459 0.3720 0.025 Uiso d R 1
H H5B 0.6196 0.5793 0.4655 0.025 Uiso d R 1

loop_
_atom_site_aniso_label
_atom_site_aniso_U_11
_atom_site_aniso_U_22
_atom_site_aniso_U_33
_atom_site_aniso_U_12
_atom_site_aniso_U_13
_atom_site_aniso_U_23
N1 0.0234(11) 0.0169(10) 0.0131(9) 0.0026(8) 0.0007(8) 0.0014(8)
C11 0.0222(13) 0.0227(12) 0.0122(11) 0.0063(10) 0.0013(9) 0.0014(9)
C12 0.0260(14) 0.0277(14) 0.0206(13) 0.0066(10) 0.0062(10) 0.0049(10)
F12 0.0374(8) 0.0229(8) 0.0371(9) -0.0036(7) 0.0049(7) 0.0051(6)
C13 0.0371(15) 0.0450(17) 0.0257(14) 0.0135(14) 0.0110(11) 0.0161(13)
C14 0.0403(18) 0.062(2) 0.0199(15) 0.0266(16) 0.0039(12) 0.0074(14)
C15 0.0365(16) 0.0521(19) 0.0267(15) 0.0164(15) -0.0084(12) -0.0151(14)
C16 0.0280(14) 0.0242(14) 0.0285(14) 0.0055(11) -0.0016(11) -0.0049(11)
F16 0.0368(10) 0.0233(9) 0.0551(11) -0.0014(7) -0.0093(8) -0.0059(7)
C2 0.0269(13) 0.0167(12) 0.0157(12) 0.0022(10) 0.0036(10) -0.0017(9)
N3 0.0256(11) 0.0172(10) 0.0150(10) 0.0010(8) 0.0034(8) 0.0014(8)
C4 0.0204(12) 0.0173(11) 0.0128(11) 0.0008(9) 0.0022(9) 0.0003(8)
C41 0.0234(13) 0.0185(12) 0.0146(12) 0.0000(9) 0.0034(9) -0.0001(9)
O41 0.0329(10) 0.0214(9) 0.0201(9) 0.0089(8) 0.0014(7) -0.0018(7)
O42 0.0271(9) 0.0208(9) 0.0141(9) 0.0062(7) 0.0000(7) 0.0030(7)
C42 0.0250(13) 0.0230(13) 0.0187(13) 0.0057(10) 0.0003(10) 0.0056(9)
C43 0.0366(15) 0.0416(16) 0.0161(13) 0.0119(13) -0.0004(11) 0.0027(12)
C5 0.0213(12) 0.0159(11) 0.0164(11) -0.0004(9) 0.0029(9) 0.0007(9)
N5 0.0304(11) 0.0203(10) 0.0121(10) 0.0065(9) 0.0014(8) -0.0007(7)

loop_
_atom_type_symbol
_atom_type_description
_atom_type_scat_dispersion_real
_atom_type_scat_dispersion_imag
_atom_type_scat_source
C C 0.0033 0.0016 'International Tables Vol C Tables 4.2.6.8 and 6.1.1.4'
H H 0.0000 0.0000 'International Tables Vol C Tables 4.2.6.8 and 6.1.1.4'
N N 0.0061 0.0033 'International Tables Vol C Tables 4.2.6.8 and 6.1.1.4'
O O 0.0106 0.0060 'International Tables Vol C Tables 4.2.6.8 and 6.1.1.4'
F F 0.0171 0.0103 'International Tables Vol C Tables 4.2.6.8 and 6.1.1.4'

loop_
_geom_angle_atom_site_label_1
_geom_angle_atom_site_label_2
_geom_angle_atom_site_label_3
_geom_angle
_geom_angle_publ_flag
C5 N1 C2 106.93(18) no
C5 N1 C11 127.1(2) no
C2 N1 C11 125.9(2) no
C12 C11 C16 116.7(2) no
C12 C11 N1 121.5(2) no
C16 C11 N1 121.8(2) no
F12 C12 C13 118.7(2) no
F12 C12 C11 118.1(2) no
C13 C12 C11 123.2(3) no
C14 C13 C12 118.1(3) no
C14 C13 H13 120.9 no
C12 C13 H13 120.9 no
C13 C14 C15 121.2(3) no
C13 C14 H14 119.4 no
C15 C14 H14 119.4 no
C16 C15 C14 118.2(3) no
C16 C15 H15 120.9 no
C14 C15 H15 120.9 no
F16 C16 C15 119.4(3) no
F16 C16 C11 118.1(2) no
C15 C16 C11 122.5(3) no
N3 C2 N1 111.7(2) no
N3 C2 H2 124.2 no
N1 C2 H2 124.2 no
C2 N3 C4 105.89(19) no
C5 C4 N3 110.2(2) no
C5 C4 C41 124.0(2) no
N3 C4 C41 125.8(2) no
O41 C41 O42 123.6(2) no
O41 C41 C4 122.8(2) no
O42 C41 C4 113.60(19) no
C41 O42 C42 115.75(18) no
O42 C42 C43 105.9(2) no
O42 C42 H42A 110.6 no
C43 C42 H42A 110.6 no
O42 C42 H42B 110.6 no
C43 C42 H42B 110.6 no
H42A C42 H42B 108.7 no
C42 C43 H43A 109.5 no
C42 C43 H43B 109.5 no
H43A C43 H43B 109.5 no
C42 C43 H43C 109.5 no
H43A C43 H43C 109.5 no
H43B C43 H43C 109.5 no
N5 C5 N1 123.6(2) no
N5 C5 C4 131.1(2) no
N1 C5 C4 105.29(19) no
C5 N5 H5A 114.3 no
C5 N5 H5B 120.7 no
H5A N5 H5B 116.6 no

loop_
_geom_bond_atom_site_label_1
_geom_bond_atom_site_label_2
_geom_bond_distance
_geom_bond_publ_flag
N1 C5 1.380(3) no
N1 C2 1.394(3) no
N1 C11 1.423(3) no
C11 C12 1.380(3) no
C11 C16 1.386(4) no
C12 F12 1.354(3) no
C12 C13 1.379(4) no
C13 C14 1.375(5) no
C13 H13 0.95 no
C14 C15 1.394(5) no
C14 H14 0.95 no
C15 C16 1.378(4) no
C15 H15 0.95 no
C16 F16 1.346(3) no
C2 N3 1.298(3) no
C2 H2 0.95 no
N3 C4 1.397(3) no
C4 C5 1.382(3) no
C4 C41 1.441(3) no
C41 O41 1.226(3) no
C41 O42 1.343(3) no
O42 C42 1.454(3) no
C42 C43 1.514(4) no
C42 H42A 0.99 no
C42 H42B 0.99 no
C43 H43A 0.98 no
C43 H43B 0.98 no
C43 H43C 0.98 no
C5 N5 1.352(3) no
N5 H5A 0.88 no
N5 H5B 0.88 no

loop_
_geom_hbond_atom_site_label_D
_geom_hbond_atom_site_label_H
_geom_hbond_atom_site_label_A
_geom_hbond_site_symmetry_A
_geom_hbond_distance_DH
_geom_hbond_distance_HA
_geom_hbond_distance_DA
_geom_hbond_angle_DHA
_geom_hbond_publ_flag
N5 H5A O41 . 0.88 2.30 2.903(3) 125 y
N5 H5B N3 2_565 0.88 2.07 2.946(3) 173 y
C2 H2 O41 3_545 0.95 2.23 3.175(3) 176 y

loop_
_geom_torsion_atom_site_label_1
_geom_torsion_atom_site_label_2
_geom_torsion_atom_site_label_3
_geom_torsion_atom_site_label_4
_geom_torsion
_geom_torsion_publ_flag
C5 N1 C11 C12 121.5(3) no
C2 N1 C11 C12 -55.9(3) no
C5 N1 C11 C16 -58.6(3) no
C2 N1 C11 C16 123.9(3) no
C16 C11 C12 F12 -177.6(2) no
N1 C11 C12 F12 2.3(3) no
C16 C11 C12 C13 2.3(4) no
N1 C11 C12 C13 -177.9(2) no
F12 C12 C13 C14 -179.7(2) no
C11 C12 C13 C14 0.4(4) no
C12 C13 C14 C15 -2.0(4) no
C13 C14 C15 C16 0.7(5) no
C14 C15 C16 F16 -178.4(2) no
C14 C15 C16 C11 2.1(5) no
C12 C11 C16 F16 176.9(2) no
N1 C11 C16 F16 -2.9(4) no
C12 C11 C16 C15 -3.6(4) no
N1 C11 C16 C15 176.6(3) no
C5 N1 C2 N3 1.1(3) no
C11 N1 C2 N3 179.0(2) no
N1 C2 N3 C4 -0.4(3) no
C2 N3 C4 C5 -0.5(3) no
C2 N3 C4 C41 178.3(2) no
C5 C4 C41 O41 1.0(4) no
N3 C4 C41 O41 -177.6(2) no
C5 C4 C41 O42 -179.1(2) no
N3 C4 C41 O42 2.2(3) no
O41 C41 O42 C42 0.4(3) no
C4 C41 O42 C42 -179.5(2) no
C41 O42 C42 C43 -171.2(2) no
C2 N1 C5 N5 179.6(2) no
C11 N1 C5 N5 1.7(4) no
C2 N1 C5 C4 -1.3(2) no
C11 N1 C5 C4 -179.2(2) no
N3 C4 C5 N5 -179.8(2) no
C41 C4 C5 N5 1.3(4) no
N3 C4 C5 N1 1.2(3) no
C41 C4 C5 N1 -177.7(2) no

loop_
_cod_related_entry_id
_cod_related_entry_database
_cod_related_entry_code
1 ChemSpider 21133312
